data_7123564
loop_
_publ_author_name
'Liu, Jiao'
'Fang, Hao'
'Cheng, Rui'
'Wang, Zhishuo'
'Yang, Yudong'
'You, Jingsong'

_publ_section_title
;
 Cascade intramolecular imidoylation and C&#x2212;H activation/annulat-ion
 of benzimidoyl chlorides with alkynes: one-pot synthesis of
 7H-dibenzo[de,h]quinoline analogues
;
_journal_name_full 'Chemical Communications'
_journal_paper_doi 10.1039/C9CC03400E
_journal_year 2019
_chemical_formula_moiety 'C29 H19 N O3'
_chemical_formula_sum 'C29 H19 N O3'
_chemical_formula_weight 429.45
_space_group_crystal_system monoclinic
_space_group_IT_number 14
_space_group_name_Hall '-P 2yn'
_space_group_name_H-M_alt 'P 1 21/n 1'
_symmetry_space_group_name_Hall '-P 2yn'
_symmetry_space_group_name_H-M 'P 1 21/n 1'
_atom_sites_solution_hydrogens geom
_atom_sites_solution_primary direct
_audit_creation_date 2018-04-26
_audit_creation_method
;
Olex2 1.2
(compiled 2017.08.10 svn.r3458 for OlexSys, GUI svn.r5381)
;
_audit_update_record
;
2019-02-26 deposited with the CCDC.    2019-05-28 downloaded from the CCDC.
;
_cell_angle_alpha 90
_cell_angle_beta 98.808(6)
_cell_angle_gamma 90
_cell_formula_units_Z 4
_cell_length_a 13.1052(7)
_cell_length_b 11.9832(7)
_cell_length_c 13.6414(8)
_cell_measurement_reflns_used 4541
_cell_measurement_temperature 293(2)
_cell_measurement_theta_max 72.4850
_cell_measurement_theta_min 4.3610
_cell_volume 2117.0(2)
_computing_cell_refinement
;
CrysAlisPro, Agilent Technologies,
Version 1.171.37.35 (release 13-08-2014 CrysAlis171 .NET)
(compiled Aug 13 2014,18:06:01)
;
_computing_data_collection
;
CrysAlisPro, Agilent Technologies,
Version 1.171.37.35 (release 13-08-2014 CrysAlis171 .NET)
(compiled Aug 13 2014,18:06:01)
;
_computing_data_reduction
;
CrysAlisPro, Agilent Technologies,
Version 1.171.37.35 (release 13-08-2014 CrysAlis171 .NET)
(compiled Aug 13 2014,18:06:01)
;
_computing_molecular_graphics 'Olex2 (Dolomanov et al., 2009)'
_computing_publication_material 'Olex2 (Dolomanov et al., 2009)'
_computing_structure_refinement 'ShelXL (Sheldrick, 2015)'
_computing_structure_solution 'ShelXT (Sheldrick, 2015)'
_diffrn_ambient_temperature 293(2)
_diffrn_detector 'CCD plate'
_diffrn_detector_area_resol_mean 15.9595
_diffrn_detector_type EosS2
_diffrn_measured_fraction_theta_full 0.999
_diffrn_measured_fraction_theta_max 0.981
_diffrn_measurement_details
;
#__ type_ start__ end____ width___ exp.time_
  1 omega   20.00  104.00   1.0000    3.8100
omega____ theta____ kappa____ phi______ frames
    -       36.5421   57.0000   60.0000 84

#__ type_ start__ end____ width___ exp.time_
  2 omega   23.00   90.00   1.0000    3.8100
omega____ theta____ kappa____ phi______ frames
    -       36.5421 -125.0000  150.0000 67

#__ type_ start__ end____ width___ exp.time_
  3 omega    1.00   75.00   1.0000    3.8100
omega____ theta____ kappa____ phi______ frames
    -       36.5421  -99.0000  120.0000 74

#__ type_ start__ end____ width___ exp.time_
  4 omega   23.00   90.00   1.0000    3.8100
omega____ theta____ kappa____ phi______ frames
    -       36.5421 -125.0000  -30.0000 67

#__ type_ start__ end____ width___ exp.time_
  5 omega  -31.00   53.00   1.0000    3.8100
omega____ theta____ kappa____ phi______ frames
    -       36.5421  -57.0000 -180.0000 84

#__ type_ start__ end____ width___ exp.time_
  6 omega   23.00   90.00   1.0000    3.8100
omega____ theta____ kappa____ phi______ frames
    -       36.5421 -125.0000   30.0000 67

#__ type_ start__ end____ width___ exp.time_
  7 omega   39.00  109.00   1.0000   15.2600
omega____ theta____ kappa____ phi______ frames
    -      108.0000  -94.0000   30.0000 70

#__ type_ start__ end____ width___ exp.time_
  8 omega   38.00   91.00   1.0000   15.2600
omega____ theta____ kappa____ phi______ frames
    -      108.0000  -30.0000   60.0000 53

#__ type_ start__ end____ width___ exp.time_
  9 omega   90.00  175.00   1.0000   15.2600
omega____ theta____ kappa____ phi______ frames
    -      108.0000   61.0000    0.0000 85

#__ type_ start__ end____ width___ exp.time_
 10 omega   87.00  178.00   1.0000   15.2600
omega____ theta____ kappa____ phi______ frames
    -      108.0000   30.0000  -90.0000 91

#__ type_ start__ end____ width___ exp.time_
 11 omega   40.00   98.00   1.0000   15.2600
omega____ theta____ kappa____ phi______ frames
    -      108.0000  -45.0000 -150.0000 58

#__ type_ start__ end____ width___ exp.time_
 12 omega   40.00   98.00   1.0000   15.2600
omega____ theta____ kappa____ phi______ frames
    -      108.0000  -45.0000  150.0000 58

#__ type_ start__ end____ width___ exp.time_
 13 omega   40.00   98.00   1.0000   15.2600
omega____ theta____ kappa____ phi______ frames
    -      108.0000  -45.0000  -90.0000 58

#__ type_ start__ end____ width___ exp.time_
 14 omega   39.00  109.00   1.0000   15.2600
omega____ theta____ kappa____ phi______ frames
    -      108.0000  -94.0000  -60.0000 70

#__ type_ start__ end____ width___ exp.time_
 15 omega   38.00   91.00   1.0000   15.2600
omega____ theta____ kappa____ phi______ frames
    -      108.0000  -30.0000 -120.0000 53

#__ type_ start__ end____ width___ exp.time_
 16 omega  100.00  178.00   1.0000   15.2600
omega____ theta____ kappa____ phi______ frames
    -      108.0000  111.0000  -60.0000 78

#__ type_ start__ end____ width___ exp.time_
 17 omega   10.00  104.00   1.0000    3.8100
omega____ theta____ kappa____ phi______ frames
    -       36.5421   77.0000 -150.0000 94
;
_diffrn_measurement_device 'four-circle diffractometer'
_diffrn_measurement_device_type 'New Gemini, Dual, Cu at zero, EosS2'
_diffrn_measurement_method '\w scans'
_diffrn_orient_matrix_UB_11 -0.0761604000
_diffrn_orient_matrix_UB_12 0.0619770000
_diffrn_orient_matrix_UB_13 0.0565832000
_diffrn_orient_matrix_UB_21 -0.0829967000
_diffrn_orient_matrix_UB_22 -0.0894674000
_diffrn_orient_matrix_UB_23 -0.0328664000
_diffrn_orient_matrix_UB_31 0.0387135000
_diffrn_orient_matrix_UB_32 -0.0683116000
_diffrn_orient_matrix_UB_33 0.0935093000
_diffrn_radiation_monochromator graphite
_diffrn_radiation_probe x-ray
_diffrn_radiation_type CuK\a
_diffrn_radiation_wavelength 1.54184
_diffrn_reflns_av_R_equivalents 0.0253
_diffrn_reflns_av_unetI/netI 0.0231
_diffrn_reflns_Laue_measured_fraction_full 0.999
_diffrn_reflns_Laue_measured_fraction_max 0.981
_diffrn_reflns_limit_h_max 16
_diffrn_reflns_limit_h_min -16
_diffrn_reflns_limit_k_max 11
_diffrn_reflns_limit_k_min -14
_diffrn_reflns_limit_l_max 16
_diffrn_reflns_limit_l_min -16
_diffrn_reflns_number 11834
_diffrn_reflns_point_group_measured_fraction_full 0.999
_diffrn_reflns_point_group_measured_fraction_max 0.981
_diffrn_reflns_theta_full 67.684
_diffrn_reflns_theta_max 72.832
_diffrn_reflns_theta_min 4.357
_diffrn_source 'Enhance (Cu) X-ray Source'
_exptl_absorpt_coefficient_mu 0.700
_exptl_absorpt_correction_T_max 1.00000
_exptl_absorpt_correction_T_min 0.70214
_exptl_absorpt_correction_type multi-scan
_exptl_absorpt_process_details
;
CrysAlisPro, Agilent Technologies,
Version 1.171.37.35 (release 13-08-2014 CrysAlis171 .NET)
(compiled Aug 13 2014,18:06:01)
Empirical absorption correction using spherical harmonics,
 implemented in SCALE3 ABSPACK scaling algorithm.
;
_exptl_crystal_colour 'clear yellowish yellow'
_exptl_crystal_colour_lustre clear
_exptl_crystal_colour_modifier yellowish
_exptl_crystal_colour_primary yellow
_exptl_crystal_density_diffrn 1.347
_exptl_crystal_description block
_exptl_crystal_F_000 896
_exptl_crystal_size_max 0.4
_exptl_crystal_size_mid 0.4
_exptl_crystal_size_min 0.3
_refine_diff_density_max 0.242
_refine_diff_density_min -0.269
_refine_diff_density_rms 0.045
_refine_ls_extinction_method none
_refine_ls_goodness_of_fit_ref 1.047
_refine_ls_hydrogen_treatment constr
_refine_ls_matrix_type full
_refine_ls_number_parameters 299
_refine_ls_number_reflns 4137
_refine_ls_number_restraints 0
_refine_ls_restrained_S_all 1.047
_refine_ls_R_factor_all 0.0600
_refine_ls_R_factor_gt 0.0532
_refine_ls_shift/su_max 0.000
_refine_ls_shift/su_mean 0.000
_refine_ls_structure_factor_coef Fsqd
_refine_ls_weighting_details 'w=1/[\s^2^(Fo^2^)+(0.1014P)^2^+0.2084P] where P=(Fo^2^+2Fc^2^)/3'
_refine_ls_weighting_scheme calc
_refine_ls_wR_factor_gt 0.1503
_refine_ls_wR_factor_ref 0.1601
_reflns_Friedel_coverage 0.000
_reflns_number_gt 3478
_reflns_number_total 4137
_reflns_threshold_expression 'I > 2\s(I)'
_cod_data_source_file c9cc03400e2.cif
_cod_data_source_block lj-o-5
_cod_database_code 7123564
_shelx_shelxl_version_number 2014/7
_shelx_space_group_comment
;
The symmetry employed for this shelxl refinement is uniquely defined
by the following loop, which should always be used as a source of
symmetry information in preference to the above space-group names.
They are only intended as comments.
;
_reflns_odcompleteness_completeness 99.87
_reflns_odcompleteness_iscentric 1
_reflns_odcompleteness_theta 66.97
_olex2_refinement_description
;
1. Fixed Uiso
 At 1.2 times of:
  All C(H) groups
 At 1.5 times of:
  All C(H,H,H) groups
2.a Aromatic/amide H refined with riding coordinates:
 C00B(H00B), C00H(H00H), C00J(H00J), C00K(H00K), C00L(H00L), C00M(H00M),
 C00N(H00N), C00O(H00O), C00P(H00P), C00Q(H00Q), C00R(H00R), C00S(H00S),
 C00T(H00T), C00U(H00U), C00V(H00V), C00X(H00X)
2.b Idealised Me refined as rotating group:
 C00W(H00A,H00C,H00D)
;
_olex2_submission_special_instructions 'No special instructions were received'

loop_
_space_group_symop_operation_xyz
'x, y, z'
'-x+1/2, y+1/2, -z+1/2'
'-x, -y, -z'
'x-1/2, -y-1/2, z-1/2'

loop_
_atom_site_label
_atom_site_type_symbol
_atom_site_fract_x
_atom_site_fract_y
_atom_site_fract_z
_atom_site_U_iso_or_equiv
_atom_site_adp_type
_atom_site_occupancy
_atom_site_site_symmetry_order
_atom_site_calc_flag
_atom_site_refinement_flags_posn
O001 O 0.38683(10) 0.67946(10) 0.53060(10) 0.0607(3) Uani 1 1 d .
O002 O 0.81386(9) 0.61851(11) 0.79452(11) 0.0661(4) Uani 1 1 d .
N003 N 0.39571(9) 0.34927(10) 0.62774(9) 0.0429(3) Uani 1 1 d .
O004 O 0.76210(11) 0.44161(11) 0.80628(11) 0.0698(4) Uani 1 1 d .
C005 C 0.39199(11) 0.45315(12) 0.59495(10) 0.0416(3) Uani 1 1 d .
C006 C 0.21844(11) 0.42986(13) 0.50200(10) 0.0430(3) Uani 1 1 d .
C007 C 0.12945(11) 0.24517(12) 0.51643(11) 0.0438(3) Uani 1 1 d .
C008 C 0.48011(12) 0.52866(12) 0.62444(11) 0.0433(3) Uani 1 1 d .
C009 C 0.31154(11) 0.28271(12) 0.59839(10) 0.0417(3) Uani 1 1 d .
C00A C 0.22248(11) 0.31768(12) 0.53818(10) 0.0413(3) Uani 1 1 d .
C00B C 0.57171(12) 0.49668(13) 0.68355(10) 0.0437(3) Uani 1 1 d .
H00B H 0.5801 0.4231 0.7049 0.052 Uiso 1 1 calc R
C00C C 0.30579(11) 0.49772(12) 0.53237(10) 0.0423(3) Uani 1 1 d .
C00D C 0.65044(12) 0.57269(13) 0.71107(11) 0.0461(3) Uani 1 1 d .
C00E C 0.32214(11) 0.16631(13) 0.63719(11) 0.0460(4) Uani 1 1 d .
C00F C 0.30423(13) 0.61015(13) 0.50102(12) 0.0499(4) Uani 1 1 d .
C00G C 0.74644(12) 0.53500(14) 0.77503(12) 0.0501(4) Uani 1 1 d .
C00H C 0.08044(13) 0.20798(14) 0.59338(12) 0.0517(4) Uani 1 1 d .
H00H H 0.1083 0.2247 0.6586 0.062 Uiso 1 1 calc R
C00I C 0.47175(12) 0.63934(13) 0.59105(12) 0.0496(4) Uani 1 1 d .
C00J C 0.08716(13) 0.21672(14) 0.41983(12) 0.0523(4) Uani 1 1 d .
H00J H 0.1195 0.2401 0.3673 0.063 Uiso 1 1 calc R
C00K C 0.13192(13) 0.47761(15) 0.44187(12) 0.0526(4) Uani 1 1 d .
H00K H 0.0730 0.4350 0.4223 0.063 Uiso 1 1 calc R
C00L C 0.55022(14) 0.71606(14) 0.61851(14) 0.0572(4) Uani 1 1 d .
H00L H 0.5427 0.7895 0.5965 0.069 Uiso 1 1 calc R
C00M C 0.31254(13) 0.07612(14) 0.57293(14) 0.0559(4) Uani 1 1 d .
H00M H 0.2987 0.0880 0.5048 0.067 Uiso 1 1 calc R
C00N C 0.63916(13) 0.68319(14) 0.67842(13) 0.0531(4) Uani 1 1 d .
H00N H 0.6918 0.7345 0.6972 0.064 Uiso 1 1 calc R
C00O C -0.00226(14) 0.15415(16) 0.40100(14) 0.0621(5) Uani 1 1 d .
H00O H -0.0293 0.1349 0.3362 0.075 Uiso 1 1 calc R
C00P C 0.13505(14) 0.58676(15) 0.41252(15) 0.0622(5) Uani 1 1 d .
H00P H 0.0781 0.6167 0.3720 0.075 Uiso 1 1 calc R
C00Q C 0.22094(15) 0.65410(15) 0.44149(14) 0.0620(5) Uani 1 1 d .
H00Q H 0.2215 0.7279 0.4205 0.074 Uiso 1 1 calc R
C00R C -0.00956(14) 0.14616(16) 0.57405(16) 0.0639(5) Uani 1 1 d .
H00R H -0.0420 0.1220 0.6263 0.077 Uiso 1 1 calc R
C00S C -0.05126(13) 0.12034(16) 0.47811(17) 0.0668(5) Uani 1 1 d .
H00S H -0.1125 0.0801 0.4654 0.080 Uiso 1 1 calc R
C00T C 0.34377(14) 0.14731(19) 0.73856(13) 0.0646(5) Uani 1 1 d .
H00T H 0.3515 0.2073 0.7823 0.078 Uiso 1 1 calc R
C00U C 0.32345(16) -0.03180(17) 0.6098(2) 0.0799(7) Uani 1 1 d .
H00U H 0.3174 -0.0919 0.5662 0.096 Uiso 1 1 calc R
C00V C 0.35390(18) 0.0393(3) 0.77474(19) 0.0896(8) Uani 1 1 d .
H00V H 0.3680 0.0269 0.8428 0.108 Uiso 1 1 calc R
C00W C 0.91280(14) 0.5914(2) 0.85122(18) 0.0790(6) Uani 1 1 d .
H00A H 0.9458 0.5350 0.8171 0.118 Uiso 1 1 calc GR
H00C H 0.9032 0.5641 0.9153 0.118 Uiso 1 1 calc GR
H00D H 0.9553 0.6570 0.8590 0.118 Uiso 1 1 calc GR
C00X C 0.34304(18) -0.0503(2) 0.7099(2) 0.0971(9) Uani 1 1 d .
H00X H 0.3490 -0.1229 0.7343 0.117 Uiso 1 1 calc R

loop_
_atom_site_aniso_label
_atom_site_aniso_U_11
_atom_site_aniso_U_22
_atom_site_aniso_U_33
_atom_site_aniso_U_23
_atom_site_aniso_U_13
_atom_site_aniso_U_12
O001 0.0576(7) 0.0394(6) 0.0813(8) 0.0097(5) -0.0013(6) -0.0037(5)
O002 0.0437(6) 0.0601(7) 0.0917(9) -0.0088(7) 0.0010(6) -0.0105(5)
N003 0.0417(6) 0.0407(6) 0.0452(6) 0.0021(5) 0.0030(5) -0.0050(5)
O004 0.0617(7) 0.0587(8) 0.0832(9) 0.0080(6) -0.0077(6) -0.0067(6)
C005 0.0427(7) 0.0410(7) 0.0420(7) -0.0007(5) 0.0092(5) -0.0021(6)
C006 0.0417(7) 0.0446(8) 0.0430(7) -0.0011(6) 0.0074(6) 0.0026(6)
C007 0.0382(7) 0.0416(7) 0.0506(7) -0.0005(6) 0.0032(6) 0.0021(6)
C008 0.0455(8) 0.0398(7) 0.0457(7) -0.0024(6) 0.0105(6) -0.0032(6)
C009 0.0415(7) 0.0431(8) 0.0403(6) 0.0010(5) 0.0052(5) -0.0038(6)
C00A 0.0416(7) 0.0423(7) 0.0399(6) -0.0007(5) 0.0059(5) -0.0013(6)
C00B 0.0464(8) 0.0391(7) 0.0467(7) -0.0021(6) 0.0108(6) -0.0042(6)
C00C 0.0433(7) 0.0404(7) 0.0442(7) 0.0001(6) 0.0095(6) 0.0009(6)
C00D 0.0437(7) 0.0469(8) 0.0495(7) -0.0073(6) 0.0129(6) -0.0061(6)
C00E 0.0357(6) 0.0470(8) 0.0529(8) 0.0096(6) -0.0008(6) -0.0062(6)
C00F 0.0502(8) 0.0419(8) 0.0574(8) 0.0012(6) 0.0075(7) 0.0009(6)
C00G 0.0450(8) 0.0521(9) 0.0543(8) -0.0084(7) 0.0111(6) -0.0070(7)
C00H 0.0507(8) 0.0500(9) 0.0554(8) -0.0024(7) 0.0115(7) -0.0023(7)
C00I 0.0492(8) 0.0425(8) 0.0576(8) 0.0001(6) 0.0092(7) -0.0021(6)
C00J 0.0486(8) 0.0546(9) 0.0515(8) -0.0031(7) 0.0006(6) -0.0007(7)
C00K 0.0449(8) 0.0512(9) 0.0591(9) 0.0000(7) -0.0002(7) 0.0034(7)
C00L 0.0585(9) 0.0383(8) 0.0750(10) 0.0017(7) 0.0109(8) -0.0080(7)
C00M 0.0495(8) 0.0446(8) 0.0688(10) 0.0030(7) -0.0064(7) -0.0028(7)
C00N 0.0500(8) 0.0451(8) 0.0652(9) -0.0063(7) 0.0118(7) -0.0122(7)
C00O 0.0513(9) 0.0579(10) 0.0711(10) -0.0126(8) -0.0096(8) 0.0017(8)
C00P 0.0541(9) 0.0540(10) 0.0739(11) 0.0069(8) -0.0050(8) 0.0120(8)
C00Q 0.0625(10) 0.0443(9) 0.0763(11) 0.0104(8) 0.0014(8) 0.0068(8)
C00R 0.0543(9) 0.0536(10) 0.0887(12) 0.0009(9) 0.0270(9) -0.0055(8)
C00S 0.0398(8) 0.0543(10) 0.1041(14) -0.0121(10) 0.0040(9) -0.0069(7)
C00T 0.0562(9) 0.0792(12) 0.0561(9) 0.0184(9) 0.0015(7) -0.0117(9)
C00U 0.0580(10) 0.0445(10) 0.1305(19) 0.0092(11) -0.0075(11) -0.0046(8)
C00V 0.0658(12) 0.115(2) 0.0851(14) 0.0593(15) 0.0019(11) -0.0109(13)
C00W 0.0456(9) 0.0880(15) 0.0990(15) -0.0093(12) -0.0029(10) -0.0091(10)
C00X 0.0688(13) 0.0681(14) 0.148(2) 0.0594(16) -0.0033(14) -0.0099(11)

loop_
_atom_type_symbol
_atom_type_description
_atom_type_scat_dispersion_real
_atom_type_scat_dispersion_imag
_atom_type_scat_source
C C 0.0181 0.0091 'International Tables Vol C Tables 4.2.6.8 and 6.1.1.4'
H H 0.0000 0.0000 'International Tables Vol C Tables 4.2.6.8 and 6.1.1.4'
N N 0.0311 0.0180 'International Tables Vol C Tables 4.2.6.8 and 6.1.1.4'
O O 0.0492 0.0322 'International Tables Vol C Tables 4.2.6.8 and 6.1.1.4'

loop_
_geom_angle_atom_site_label_1
_geom_angle_atom_site_label_2
_geom_angle_atom_site_label_3
_geom_angle
C00I O001 C00F 119.75(12)
C00G O002 C00W 116.83(16)
C005 N003 C009 117.59(12)
N003 C005 C008 119.96(13)
N003 C005 C00C 123.07(13)
C00C C005 C008 116.98(13)
C00C C006 C00A 117.00(13)
C00C C006 C00K 118.59(14)
C00K C006 C00A 124.36(14)
C00H C007 C00A 119.80(13)
C00H C007 C00J 118.36(14)
C00J C007 C00A 121.79(14)
C00B C008 C005 123.97(13)
C00B C008 C00I 117.77(14)
C00I C008 C005 118.26(14)
N003 C009 C00A 124.37(13)
N003 C009 C00E 114.45(12)
C00A C009 C00E 121.18(13)
C006 C00A C007 119.58(12)
C009 C00A C006 118.18(13)
C009 C00A C007 122.09(13)
C008 C00B H00B 119.5
C00D C00B C008 121.08(14)
C00D C00B H00B 119.5
C005 C00C C006 119.77(13)
C005 C00C C00F 121.11(14)
C00F C00C C006 119.10(13)
C00B C00D C00G 119.18(14)
C00B C00D C00N 119.93(15)
C00N C00D C00G 120.89(14)
C00M C00E C009 120.72(13)
C00M C00E C00T 119.19(16)
C00T C00E C009 120.07(16)
O001 C00F C00C 120.87(14)
C00Q C00F O001 117.66(15)
C00Q C00F C00C 121.48(15)
O002 C00G C00D 111.34(14)
O004 C00G O002 123.69(16)
O004 C00G C00D 124.96(15)
C007 C00H H00H 119.7
C00R C00H C007 120.56(16)
C00R C00H H00H 119.7
O001 C00I C008 123.02(14)
O001 C00I C00L 115.54(14)
C00L C00I C008 121.44(15)
C007 C00J H00J 119.6
C00O C00J C007 120.83(16)
C00O C00J H00J 119.6
C006 C00K H00K 120.1
C00P C00K C006 119.89(16)
C00P C00K H00K 120.1
C00I C00L H00L 120.1
C00N C00L C00I 119.78(15)
C00N C00L H00L 120.1
C00E C00M H00M 119.9
C00E C00M C00U 120.26(19)
C00U C00M H00M 119.9
C00D C00N H00N 120.0
C00L C00N C00D 119.97(15)
C00L C00N H00N 120.0
C00J C00O H00O 120.0
C00S C00O C00J 120.00(16)
C00S C00O H00O 120.0
C00K C00P H00P 119.0
C00K C00P C00Q 121.97(16)
C00Q C00P H00P 119.0
C00F C00Q C00P 118.96(16)
C00F C00Q H00Q 120.5
C00P C00Q H00Q 120.5
C00H C00R H00R 119.8
C00S C00R C00H 120.34(18)
C00S C00R H00R 119.8
C00O C00S H00S 120.1
C00R C00S C00O 119.88(16)
C00R C00S H00S 120.1
C00E C00T H00T 119.9
C00V C00T C00E 120.2(2)
C00V C00T H00T 119.9
C00M C00U H00U 119.8
C00X C00U C00M 120.4(2)
C00X C00U H00U 119.8
C00T C00V H00V 119.9
C00X C00V C00T 120.2(2)
C00X C00V H00V 119.9
O002 C00W H00A 109.5
O002 C00W H00C 109.5
O002 C00W H00D 109.5
H00A C00W H00C 109.5
H00A C00W H00D 109.5
H00C C00W H00D 109.5
C00U C00X C00V 119.78(19)
C00U C00X H00X 120.1
C00V C00X H00X 120.1

loop_
_geom_bond_atom_site_label_1
_geom_bond_atom_site_label_2
_geom_bond_distance
O001 C00F 1.375(2)
O001 C00I 1.367(2)
O002 C00G 1.3344(19)
O002 C00W 1.442(2)
N003 C005 1.3211(19)
N003 C009 1.3704(18)
O004 C00G 1.204(2)
C005 C008 1.474(2)
C005 C00C 1.412(2)
C006 C00A 1.430(2)
C006 C00C 1.414(2)
C006 C00K 1.415(2)
C007 C00A 1.4895(19)
C007 C00H 1.385(2)
C007 C00J 1.391(2)
C008 C00B 1.393(2)
C008 C00I 1.401(2)
C009 C00A 1.385(2)
C009 C00E 1.491(2)
C00B H00B 0.9300
C00B C00D 1.384(2)
C00C C00F 1.413(2)
C00D C00G 1.487(2)
C00D C00N 1.398(2)
C00E C00M 1.385(2)
C00E C00T 1.387(2)
C00F C00Q 1.363(2)
C00H H00H 0.9300
C00H C00R 1.384(2)
C00I C00L 1.387(2)
C00J H00J 0.9300
C00J C00O 1.382(2)
C00K H00K 0.9300
C00K C00P 1.370(3)
C00L H00L 0.9300
C00L C00N 1.375(3)
C00M H00M 0.9300
C00M C00U 1.387(3)
C00N H00N 0.9300
C00O H00O 0.9300
C00O C00S 1.375(3)
C00P H00P 0.9300
C00P C00Q 1.392(3)
C00Q H00Q 0.9300
C00R H00R 0.9300
C00R C00S 1.374(3)
C00S H00S 0.9300
C00T H00T 0.9300
C00T C00V 1.385(3)
C00U H00U 0.9300
C00U C00X 1.369(4)
C00V H00V 0.9300
C00V C00X 1.384(4)
C00W H00A 0.9600
C00W H00C 0.9600
C00W H00D 0.9600
C00X H00X 0.9300
